data_4025483
loop_
_publ_author_name
'Ali Rostami'
'Alexis Colin'
'Xiao Yu Li'
'Michael G. Chudzinski'
'Alan J. Lough'
'Mark S. Taylor'

_publ_section_title
;
 N,N'-Diarylsquaramides: General, High-Yielding Synthesis and Applications
 in Colorimetric Anion Sensing
;
_journal_name_full 'Journal of Organic Chemistry'
_journal_page_first 3983
_journal_page_last 3992
_journal_paper_doi 10.1021/jo100104g
_journal_volume 75
_journal_year 2010
_chemical_formula_moiety 'C20 H8 F12 N2 O2, C2 H4 S O'
_chemical_formula_sum 'C22 H14 F12 N2 O3 S'
_chemical_formula_weight 614.41
_chemical_name_systematic
; 
 ? 
;
_space_group_IT_number 14
_symmetry_cell_setting monoclinic
_symmetry_space_group_name_Hall '-P 2yn'
_symmetry_space_group_name_H-M 'P 1 21/n 1'
_atom_sites_solution_hydrogens geom
_atom_sites_solution_primary direct
_atom_sites_solution_secondary difmap
_audit_creation_method SHELXL-97
_cell_angle_alpha 90.00
_cell_angle_beta 98.3220(19)
_cell_angle_gamma 90.00
_cell_formula_units_Z 4
_cell_length_a 9.1974(5)
_cell_length_b 12.9246(4)
_cell_length_c 21.2362(10)
_cell_measurement_reflns_used 12617
_cell_measurement_temperature 150(1)
_cell_measurement_theta_max 25.0
_cell_measurement_theta_min 2.6
_cell_volume 2497.8(2)
_computing_cell_refinement 'Denzo-SMN (Otwinowski & Minor, 1997)'
_computing_data_collection 'Collect (Nonius B.V., 1997-2002)'
_computing_data_reduction Denzo-SMN
_computing_molecular_graphics 'PLATON (Spek, 2003)'
_computing_publication_material 'SHELXTL V6.1'
_computing_structure_refinement 'SHELXTL V6.1 (Sheldrick, 2008)'
_computing_structure_solution 'SIR-92 (Altomare et al., 1994)'
_diffrn_ambient_temperature 150(1)
_diffrn_detector_area_resol_mean 9
_diffrn_measured_fraction_theta_full 0.996
_diffrn_measured_fraction_theta_max 0.996
_diffrn_measurement_device_type 'Bruker-Nonius KappaCCD'
_diffrn_measurement_method '\f scans and \w scans with \k offsets'
_diffrn_radiation_monochromator graphite
_diffrn_radiation_source 'fine-focus sealed tube'
_diffrn_radiation_type MoK\a
_diffrn_radiation_wavelength 0.71073
_diffrn_reflns_av_R_equivalents 0.0569
_diffrn_reflns_av_sigmaI/netI 0.0693
_diffrn_reflns_limit_h_max 10
_diffrn_reflns_limit_h_min -10
_diffrn_reflns_limit_k_max 15
_diffrn_reflns_limit_k_min -15
_diffrn_reflns_limit_l_max 25
_diffrn_reflns_limit_l_min -19
_diffrn_reflns_number 12617
_diffrn_reflns_theta_full 25.00
_diffrn_reflns_theta_max 25.00
_diffrn_reflns_theta_min 2.56
_diffrn_standards_number 0
_exptl_absorpt_coefficient_mu 0.248
_exptl_absorpt_correction_T_max 0.978
_exptl_absorpt_correction_T_min 0.868
_exptl_absorpt_correction_type multi-scan
_exptl_absorpt_process_details
; 
multi-scan from symmetry-related measurements 
 Sortav (Blessing 1995) 
;
_exptl_crystal_colour colourless
_exptl_crystal_density_diffrn 1.634
_exptl_crystal_density_method 'not measured'
_exptl_crystal_description plate
_exptl_crystal_F_000 1232
_exptl_crystal_size_max 0.30
_exptl_crystal_size_mid 0.30
_exptl_crystal_size_min 0.13
_refine_diff_density_max 0.414
_refine_diff_density_min -0.324
_refine_diff_density_rms 0.066
_refine_ls_extinction_method none
_refine_ls_goodness_of_fit_ref 1.039
_refine_ls_hydrogen_treatment mixed
_refine_ls_matrix_type full
_refine_ls_number_parameters 387
_refine_ls_number_reflns 4382
_refine_ls_number_restraints 15
_refine_ls_restrained_S_all 1.037
_refine_ls_R_factor_all 0.1114
_refine_ls_R_factor_gt 0.0565
_refine_ls_shift/su_max 0.001
_refine_ls_shift/su_mean 0.000
_refine_ls_structure_factor_coef Fsqd
_refine_ls_weighting_details 'calc w=1/[\s^2^(Fo^2^)+(0.0889P)^2^+0.8863P] where P=(Fo^2^+2Fc^2^)/3'
_refine_ls_weighting_scheme calc
_refine_ls_wR_factor_gt 0.1397
_refine_ls_wR_factor_ref 0.1737
_reflns_number_gt 2591
_reflns_number_total 4382
_reflns_threshold_expression I>2\s(I)
_cod_data_source_file jo100104g_si_001.cif
_cod_data_source_block 1a
_cod_depositor_comments
;
The following automatic conversions were performed:

'_symmetry_cell_setting' value 'Monoclinic' changed to 'monoclinic'
according to the built-in table from CIF Core dictionary named
'cif_core.dic' version 2.4.1 from 2010-06-29.

Automatic conversion script
Id: cif_fix_values 1646 2011-03-28 12:23:43Z adriana 
;
_cod_original_sg_symbol_H-M 'P 21/n'
_cod_database_code 4025483

loop_
_symmetry_equiv_pos_as_xyz
'x, y, z'
'-x+1/2, y+1/2, -z+1/2'
'-x, -y, -z'
'x-1/2, -y-1/2, z-1/2'

loop_
_atom_site_label
_atom_site_type_symbol
_atom_site_fract_x
_atom_site_fract_y
_atom_site_fract_z
_atom_site_U_iso_or_equiv
_atom_site_adp_type
_atom_site_occupancy
_atom_site_symmetry_multiplicity
_atom_site_calc_flag
_atom_site_refinement_flags
_atom_site_disorder_assembly
_atom_site_disorder_group
F1 F 0.8764(4) 0.76964(19) 0.37558(12) 0.0767(13) Uani 0.892(6) 1 d PD A 1
F2 F 0.7065(3) 0.6700(3) 0.33795(13) 0.0896(17) Uani 0.892(6) 1 d PD A 1
F3 F 0.9252(4) 0.6205(3) 0.34616(15) 0.0962(18) Uani 0.892(6) 1 d PD A 1
F1A F 0.766(2) 0.7538(12) 0.3633(10) 0.047(7) Uiso 0.108(6) 1 d PD A 2
F2A F 0.789(2) 0.6013(11) 0.3330(8) 0.033(6) Uiso 0.108(6) 1 d PD A 2
F3A F 0.9745(16) 0.6860(16) 0.3724(11) 0.053(7) Uiso 0.108(6) 1 d PD A 2
F4 F 0.9841(3) 0.78125(16) 0.61056(11) 0.0571(7) Uani 1 1 d . . .
F5 F 1.1396(3) 0.6621(2) 0.60788(13) 0.0757(8) Uani 1 1 d . . .
F6 F 0.9641(3) 0.64435(19) 0.66417(11) 0.0755(9) Uani 1 1 d . . .
F7 F 0.4735(3) -0.0265(2) 0.71898(12) 0.0917(10) Uani 1 1 d . . .
F8 F 0.3449(4) -0.1540(2) 0.68508(13) 0.0868(9) Uani 1 1 d . . .
F9 F 0.2422(4) -0.0174(3) 0.70837(14) 0.1120(13) Uani 1 1 d . . .
F10 F 0.0341(3) -0.05933(19) 0.44258(13) 0.0777(9) Uani 1 1 d . . .
F11 F 0.2231(3) -0.06327(19) 0.39418(11) 0.0740(8) Uani 1 1 d . . .
F12 F 0.1832(2) -0.18553(17) 0.45562(11) 0.0565(7) Uani 1 1 d . . .
N1 N 0.4792(3) 0.2130(2) 0.53605(13) 0.0311(7) Uani 1 1 d . . .
H1N H 0.526(4) 0.246(3) 0.5726(19) 0.048(11) Uiso 1 1 d . . .
N2 N 0.6497(3) 0.4146(2) 0.51612(14) 0.0340(7) Uani 1 1 d . . .
H2N H 0.647(4) 0.393(3) 0.5529(19) 0.044(12) Uiso 1 1 d . . .
C1 C 0.5037(4) 0.3599(3) 0.40432(16) 0.0340(8) Uani 1 1 d . . .
C2 C 0.4275(4) 0.2592(3) 0.41353(16) 0.0339(8) Uani 1 1 d . . .
C3 C 0.5629(4) 0.3569(2) 0.47301(16) 0.0302(8) Uani 1 1 d . . .
C4 C 0.4872(4) 0.2659(2) 0.48161(15) 0.0275(8) Uani 1 1 d . . .
C5 C 0.4057(4) 0.1193(2) 0.54361(16) 0.0297(8) Uani 1 1 d . . .
C6 C 0.3285(4) 0.0656(2) 0.49280(16) 0.0296(8) Uani 1 1 d . . .
H6A H 0.3213 0.0923 0.4508 0.035 Uiso 1 1 calc R . .
C7 C 0.2620(4) -0.0274(3) 0.50414(16) 0.0339(8) Uani 1 1 d . . .
C8 C 0.2703(4) -0.0680(3) 0.56497(17) 0.0374(9) Uani 1 1 d . . .
H8A H 0.2246 -0.1321 0.5721 0.045 Uiso 1 1 calc R . .
C9 C 0.3468(4) -0.0131(3) 0.61511(17) 0.0367(9) Uani 1 1 d . . .
C10 C 0.4139(4) 0.0801(3) 0.60461(16) 0.0338(8) Uani 1 1 d . . .
H10A H 0.4657 0.1172 0.6395 0.041 Uiso 1 1 calc R . .
C11 C 0.3508(5) -0.0517(3) 0.6816(2) 0.0521(11) Uani 1 1 d . . .
C12 C 0.1746(4) -0.0820(3) 0.44953(18) 0.0428(10) Uani 1 1 d . . .
C13 C 0.7336(4) 0.5012(2) 0.50617(15) 0.0298(8) Uani 1 1 d . . .
C14 C 0.7371(4) 0.5442(3) 0.44644(16) 0.0335(8) Uani 1 1 d . . .
H14A H 0.6797 0.5152 0.4099 0.040 Uiso 1 1 calc R . .
C15 C 0.8247(4) 0.6294(3) 0.44060(16) 0.0339(8) Uani 1 1 d . A .
C16 C 0.9078(4) 0.6745(3) 0.49314(17) 0.0367(9) Uani 1 1 d . . .
H16A H 0.9660 0.7340 0.4885 0.044 Uiso 1 1 calc R . .
C17 C 0.9041(4) 0.6306(3) 0.55292(16) 0.0353(9) Uani 1 1 d . . .
C18 C 0.8190(4) 0.5444(3) 0.55961(16) 0.0340(8) Uani 1 1 d . . .
H18A H 0.8183 0.5145 0.6004 0.041 Uiso 1 1 calc R . .
C19 C 0.8330(4) 0.6715(3) 0.37518(18) 0.0435(10) Uani 1 1 d . . .
C20 C 0.9977(4) 0.6780(3) 0.60894(18) 0.0447(10) Uani 1 1 d . . .
O1 O 0.3501(3) 0.20091(19) 0.37832(11) 0.0461(7) Uani 1 1 d . . .
O2 O 0.5067(3) 0.41717(19) 0.35905(11) 0.0475(7) Uani 1 1 d . . .
S1 S 0.72957(13) 0.35419(9) 0.69639(5) 0.0422(4) Uani 0.885(3) 1 d P B 1
S1A S 0.6451(11) 0.2884(8) 0.7058(5) 0.055(4) Uiso 0.115(3) 1 d P B 2
O3 O 0.6370(3) 0.32717(19) 0.63371(11) 0.0466(7) Uani 1 1 d . . .
C21 C 0.8001(5) 0.2350(3) 0.72814(19) 0.0640(13) Uani 1 1 d . B 1
H21A H 0.8730 0.2089 0.7027 0.096 Uiso 0.885(3) 1 calc PR B 1
H21B H 0.7198 0.1850 0.7271 0.096 Uiso 0.885(3) 1 calc PR B 1
H21C H 0.8467 0.2452 0.7722 0.096 Uiso 0.885(3) 1 calc PR B 1
C22 C 0.6053(5) 0.3829(4) 0.74960(19) 0.0661(13) Uani 1 1 d . B 1
H22A H 0.5568 0.4490 0.7378 0.099 Uiso 0.885(3) 1 calc PR B 1
H22B H 0.6585 0.3876 0.7929 0.099 Uiso 0.885(3) 1 calc PR B 1
H22C H 0.5313 0.3280 0.7477 0.099 Uiso 0.885(3) 1 calc PR B 1
H21D H 0.8166 0.1805 0.6979 0.096 Uiso 0.115(3) 1 calc PR B 2
H21E H 0.8009 0.2049 0.7705 0.096 Uiso 0.115(3) 1 calc PR B 2
H21F H 0.8782 0.2870 0.7297 0.096 Uiso 0.115(3) 1 calc PR B 2
H22D H 0.5095 0.4116 0.7319 0.099 Uiso 0.115(3) 1 calc PR B 2
H22E H 0.6806 0.4367 0.7507 0.099 Uiso 0.115(3) 1 calc PR B 2
H22F H 0.6014 0.3578 0.7929 0.099 Uiso 0.115(3) 1 calc PR B 2

loop_
_atom_site_aniso_label
_atom_site_aniso_U_11
_atom_site_aniso_U_22
_atom_site_aniso_U_33
_atom_site_aniso_U_23
_atom_site_aniso_U_13
_atom_site_aniso_U_12
F1 0.122(3) 0.0566(19) 0.0473(17) 0.0118(13) -0.0006(18) -0.040(2)
F2 0.062(2) 0.150(4) 0.0496(19) 0.044(2) -0.0165(16) -0.045(2)
F3 0.135(4) 0.106(3) 0.063(2) 0.030(2) 0.066(2) 0.058(3)
F4 0.0624(16) 0.0502(14) 0.0579(15) -0.0200(11) 0.0055(12) -0.0126(12)
F5 0.0444(15) 0.089(2) 0.088(2) -0.0431(15) -0.0109(14) 0.0041(13)
F6 0.104(2) 0.0820(18) 0.0360(14) -0.0018(12) -0.0046(14) -0.0471(16)
F7 0.110(2) 0.109(2) 0.0463(16) 0.0327(15) -0.0220(16) -0.0461(19)
F8 0.132(3) 0.0656(18) 0.0610(18) 0.0272(13) 0.0069(17) -0.0144(17)
F9 0.125(3) 0.160(3) 0.064(2) 0.0513(19) 0.059(2) 0.056(2)
F10 0.0439(15) 0.0821(18) 0.098(2) -0.0444(15) -0.0218(14) 0.0154(13)
F11 0.107(2) 0.0753(17) 0.0394(14) -0.0105(12) 0.0102(14) -0.0443(15)
F12 0.0516(14) 0.0434(13) 0.0731(17) -0.0124(11) 0.0039(12) -0.0102(11)
N1 0.0333(17) 0.0333(16) 0.0255(16) -0.0011(13) 0.0006(13) -0.0095(14)
N2 0.0437(19) 0.0369(17) 0.0208(17) -0.0003(13) 0.0028(14) -0.0103(15)
C1 0.037(2) 0.0358(19) 0.028(2) 0.0008(15) 0.0018(16) -0.0049(17)
C2 0.034(2) 0.040(2) 0.0267(19) -0.0017(15) 0.0021(16) -0.0015(17)
C3 0.0295(19) 0.0315(19) 0.0301(19) -0.0030(14) 0.0055(15) -0.0004(16)
C4 0.0272(18) 0.0288(18) 0.0261(19) -0.0026(14) 0.0024(15) -0.0006(16)
C5 0.0295(19) 0.0292(18) 0.031(2) 0.0006(14) 0.0073(15) -0.0020(16)
C6 0.0299(19) 0.0315(18) 0.0271(18) 0.0016(14) 0.0033(15) -0.0041(16)
C7 0.029(2) 0.036(2) 0.036(2) -0.0007(16) 0.0043(16) -0.0038(17)
C8 0.038(2) 0.0336(19) 0.042(2) 0.0018(16) 0.0089(18) -0.0041(17)
C9 0.036(2) 0.037(2) 0.037(2) 0.0067(16) 0.0080(17) -0.0003(18)
C10 0.034(2) 0.042(2) 0.0255(19) 0.0031(15) 0.0030(16) -0.0044(17)
C11 0.063(3) 0.052(3) 0.041(2) 0.0128(19) 0.009(2) -0.010(2)
C12 0.047(3) 0.040(2) 0.042(2) -0.0028(17) 0.005(2) -0.0100(19)
C13 0.030(2) 0.0267(18) 0.033(2) -0.0027(14) 0.0052(16) -0.0044(15)
C14 0.033(2) 0.038(2) 0.030(2) -0.0014(15) 0.0036(16) -0.0006(17)
C15 0.034(2) 0.035(2) 0.035(2) -0.0008(15) 0.0107(16) -0.0046(17)
C16 0.037(2) 0.038(2) 0.037(2) -0.0046(16) 0.0102(17) -0.0105(17)
C17 0.034(2) 0.037(2) 0.034(2) -0.0057(16) 0.0061(16) -0.0049(17)
C18 0.036(2) 0.039(2) 0.0262(19) -0.0022(15) 0.0038(16) -0.0032(18)
C19 0.041(2) 0.049(2) 0.042(2) 0.0001(18) 0.009(2) -0.017(2)
C20 0.045(3) 0.051(2) 0.038(2) -0.0048(18) 0.0047(19) -0.011(2)
O1 0.0546(17) 0.0510(16) 0.0299(14) 0.0028(12) -0.0032(13) -0.0188(14)
O2 0.0637(19) 0.0479(15) 0.0282(14) 0.0094(12) -0.0027(13) -0.0145(14)
S1 0.0490(8) 0.0530(8) 0.0236(6) -0.0045(4) 0.0015(5) -0.0128(6)
O3 0.0612(18) 0.0534(15) 0.0220(13) -0.0014(11) -0.0052(12) -0.0151(14)
C21 0.086(4) 0.069(3) 0.034(2) -0.003(2) -0.003(2) 0.019(3)
C22 0.089(4) 0.076(3) 0.032(2) 0.001(2) 0.005(2) 0.024(3)
C21A 0.086(4) 0.069(3) 0.034(2) -0.003(2) -0.003(2) 0.019(3)
C22A 0.089(4) 0.076(3) 0.032(2) 0.001(2) 0.005(2) 0.024(3)

loop_
_atom_type_symbol
_atom_type_description
_atom_type_scat_dispersion_real
_atom_type_scat_dispersion_imag
_atom_type_scat_source
C C 0.0033 0.0016 'International Tables Vol C Tables 4.2.6.8 and 6.1.1.4'
H H 0.0000 0.0000 'International Tables Vol C Tables 4.2.6.8 and 6.1.1.4'
F F 0.0171 0.0103 'International Tables Vol C Tables 4.2.6.8 and 6.1.1.4'
N N 0.0061 0.0033 'International Tables Vol C Tables 4.2.6.8 and 6.1.1.4'
O O 0.0106 0.0060 'International Tables Vol C Tables 4.2.6.8 and 6.1.1.4'
S S 0.1246 0.1234 'International Tables Vol C Tables 4.2.6.8 and 6.1.1.4'

loop_
_geom_angle_atom_site_label_1
_geom_angle_atom_site_label_2
_geom_angle_atom_site_label_3
_geom_angle
_geom_angle_site_symmetry_1
_geom_angle_site_symmetry_3
_geom_angle_publ_flag
C4 N1 C5 128.2(3) . . ?
C3 N2 C13 128.9(3) . . ?
O2 C1 C3 138.3(3) . . ?
O2 C1 C2 133.9(3) . . ?
C3 C1 C2 87.8(3) . . ?
O1 C2 C4 137.8(3) . . ?
O1 C2 C1 134.3(3) . . ?
C4 C2 C1 87.9(3) . . ?
N2 C3 C4 129.5(3) . . ?
N2 C3 C1 138.6(3) . . ?
C4 C3 C1 91.8(3) . . ?
N1 C4 C3 128.9(3) . . ?
N1 C4 C2 138.6(3) . . ?
C3 C4 C2 92.4(3) . . ?
C10 C5 C6 119.8(3) . . ?
C10 C5 N1 117.4(3) . . ?
C6 C5 N1 122.8(3) . . ?
C7 C6 C5 119.2(3) . . ?
C6 C7 C8 121.6(3) . . ?
C6 C7 C12 118.6(3) . . ?
C8 C7 C12 119.7(3) . . ?
C9 C8 C7 118.4(3) . . ?
C8 C9 C10 120.7(3) . . ?
C8 C9 C11 119.8(3) . . ?
C10 C9 C11 119.5(3) . . ?
C5 C10 C9 120.3(3) . . ?
F9 C11 F7 107.3(4) . . ?
F9 C11 F8 106.0(4) . . ?
F7 C11 F8 104.5(4) . . ?
F9 C11 C9 112.6(4) . . ?
F7 C11 C9 112.8(3) . . ?
F8 C11 C9 112.9(3) . . ?
F10 C12 F11 108.0(3) . . ?
F10 C12 F12 106.1(3) . . ?
F11 C12 F12 104.0(3) . . ?
F10 C12 C7 113.1(3) . . ?
F11 C12 C7 112.7(3) . . ?
F12 C12 C7 112.3(3) . . ?
C14 C13 N2 123.1(3) . . ?
C14 C13 C18 119.7(3) . . ?
N2 C13 C18 117.1(3) . . ?
C15 C14 C13 119.5(3) . . ?
C14 C15 C16 121.6(3) . . ?
C14 C15 C19 118.7(3) . . ?
C16 C15 C19 119.7(3) . . ?
C15 C16 C17 118.6(3) . . ?
C18 C17 C16 120.7(3) . . ?
C18 C17 C20 121.2(3) . . ?
C16 C17 C20 118.1(3) . . ?
C17 C18 C13 119.9(3) . . ?
F1A C19 F2A 111.3(10) . . ?
F1A C19 F3 132.9(10) . . ?
F2A C19 F3 58.4(8) . . ?
F1A C19 F2 61.0(9) . . ?
F2A C19 F2 54.1(8) . . ?
F3 C19 F2 106.9(3) . . ?
F1A C19 F3A 109.6(10) . . ?
F2A C19 F3A 106.0(10) . . ?
F3 C19 F3A 48.4(9) . . ?
F2 C19 F3A 140.2(10) . . ?
F1A C19 F1 47.4(10) . . ?
F2A C19 F1 137.3(8) . . ?
F3 C19 F1 105.8(3) . . ?
F2 C19 F1 104.9(3) . . ?
F3A C19 F1 64.5(9) . . ?
F1A C19 C15 114.1(10) . . ?
F2A C19 C15 109.4(8) . . ?
F3 C19 C15 112.3(3) . . ?
F2 C19 C15 113.1(3) . . ?
F3A C19 C15 105.9(10) . . ?
F1 C19 C15 113.3(3) . . ?
F5 C20 F6 108.7(3) . . ?
F5 C20 F4 104.5(3) . . ?
F6 C20 F4 105.6(3) . . ?
F5 C20 C17 112.2(3) . . ?
F6 C20 C17 112.8(3) . . ?
F4 C20 C17 112.5(3) . . ?
O3 S1 C22 106.2(2) . . ?
O3 S1 C21 105.27(18) . . ?
C22 S1 C21 100.1(2) . . ?

loop_
_geom_bond_atom_site_label_1
_geom_bond_atom_site_label_2
_geom_bond_distance
_geom_bond_site_symmetry_2
_geom_bond_publ_flag
F1 C19 1.329(4) . ?
F2 C19 1.309(5) . ?
F3 C19 1.298(5) . ?
F1A C19 1.238(15) . ?
F2A C19 1.297(14) . ?
F3A C19 1.324(16) . ?
F4 C20 1.341(4) . ?
F5 C20 1.324(5) . ?
F6 C20 1.329(4) . ?
F7 C11 1.322(5) . ?
F8 C11 1.326(4) . ?
F9 C11 1.297(5) . ?
F10 C12 1.312(4) . ?
F11 C12 1.338(4) . ?
F12 C12 1.345(4) . ?
N1 C4 1.354(4) . ?
N1 C5 1.407(4) . ?
N2 C3 1.349(4) . ?
N2 C13 1.393(4) . ?
C1 O2 1.217(4) . ?
C1 C3 1.482(5) . ?
C1 C2 1.504(5) . ?
C2 O1 1.216(4) . ?
C2 C4 1.473(5) . ?
C3 C4 1.393(4) . ?
C5 C10 1.383(5) . ?
C5 C6 1.389(4) . ?
C6 C7 1.385(5) . ?
C7 C8 1.387(5) . ?
C7 C12 1.490(5) . ?
C8 C9 1.384(5) . ?
C9 C10 1.386(5) . ?
C9 C11 1.493(5) . ?
C13 C14 1.390(5) . ?
C13 C18 1.400(5) . ?
C14 C15 1.380(5) . ?
C15 C16 1.387(5) . ?
C15 C19 1.504(5) . ?
C16 C17 1.395(5) . ?
C17 C18 1.381(5) . ?
C17 C20 1.495(5) . ?
S1 O3 1.513(2) . ?
S1 C22 1.759(4) . ?
S1 C21 1.766(4) . ?
S1A O3 1.602(10) . ?

loop_
_geom_hbond_atom_site_label_D
_geom_hbond_atom_site_label_H
_geom_hbond_atom_site_label_A
_geom_hbond_distance_DH
_geom_hbond_distance_HA
_geom_hbond_distance_DA
_geom_hbond_angle_DHA
_geom_hbond_site_symmetry_A
N1 H1N O3 0.93(4) 1.86(4) 2.777(4) 168(3) .
N2 H2N O3 0.83(4) 1.93(4) 2.759(4) 174(4) .
